data_7212213
loop_
_publ_author_name
'Xiao, Weiming'
'Chen, Chao'
'Deng, Shengjun'
'Mao, Xuejin'
'Sun, Bin'
'Zhang, Ning'

_publ_section_title
;
 Supramolecular assembly of [H(4&#x2212;n)BPTC]n&#x2212; with pipzH22+: 1D
 negatively charged rectangular tubes and a 2D neutral fes 4&#x00B7;82
 network
;
_journal_issue 7
_journal_name_full CrystEngComm
_journal_page_first 2011
_journal_paper_doi 10.1039/b922188c
_journal_volume 12
_journal_year 2010
_chemical_formula_moiety 'C24 H42 N4 O14'
_chemical_formula_sum 'C24 H42 N4 O14'
_chemical_formula_weight 610.62
_chemical_melting_point ?
_chemical_name_systematic
;
?
;
_space_group_IT_number 2
_symmetry_cell_setting triclinic
_symmetry_space_group_name_Hall '-P 1'
_symmetry_space_group_name_H-M 'P -1'
_atom_sites_solution_hydrogens geom
_atom_sites_solution_primary direct
_atom_sites_solution_secondary difmap
_audit_creation_method SHELXL-97
_cell_angle_alpha 75.833(7)
_cell_angle_beta 88.378(7)
_cell_angle_gamma 87.605(7)
_cell_formula_units_Z 2
_cell_length_a 7.260(3)
_cell_length_b 12.744(6)
_cell_length_c 16.409(8)
_cell_measurement_reflns_used 6912
_cell_measurement_temperature 296(2)
_cell_measurement_theta_max 28.06
_cell_measurement_theta_min 2.32
_cell_volume 1470.5(12)
_computing_cell_refinement Process-auto
_computing_data_collection Process-auto
_computing_data_reduction Process-auto
_computing_molecular_graphics 'Siemens SHELXTL'
_computing_publication_material 'Siemens SHELXTL'
_computing_structure_refinement 'SHELXL-97 (Sheldrick, 1997)'
_computing_structure_solution 'SHELXS-97 (Sheldrick, 1990)'
_diffrn_ambient_temperature 296(2)
_diffrn_measured_fraction_theta_full 0.968
_diffrn_measured_fraction_theta_max 0.968
_diffrn_measurement_device_type 'Bruker SMART CCD diffractometer'
_diffrn_measurement_method \w/2\q
_diffrn_radiation_monochromator graphite
_diffrn_radiation_source 'fine-focus sealed tube'
_diffrn_radiation_type MoK\a
_diffrn_radiation_wavelength 0.71073
_diffrn_reflns_av_R_equivalents 0.0591
_diffrn_reflns_av_sigmaI/netI 0.1131
_diffrn_reflns_limit_h_max 9
_diffrn_reflns_limit_h_min -9
_diffrn_reflns_limit_k_max 16
_diffrn_reflns_limit_k_min -15
_diffrn_reflns_limit_l_max 21
_diffrn_reflns_limit_l_min -21
_diffrn_reflns_number 13657
_diffrn_reflns_theta_full 28.06
_diffrn_reflns_theta_max 28.06
_diffrn_reflns_theta_min 2.32
_exptl_absorpt_coefficient_mu 0.114
_exptl_absorpt_correction_type none
_exptl_crystal_colour colourless
_exptl_crystal_density_diffrn 1.379
_exptl_crystal_density_meas ?
_exptl_crystal_density_method 'not measured'
_exptl_crystal_description block
_exptl_crystal_F_000 652
_exptl_crystal_size_max 0.3
_exptl_crystal_size_mid 0.1
_exptl_crystal_size_min 0.1
_refine_diff_density_max 0.558
_refine_diff_density_min -0.607
_refine_diff_density_rms 0.076
_refine_ls_extinction_method none
_refine_ls_goodness_of_fit_ref 1.002
_refine_ls_hydrogen_treatment constr
_refine_ls_matrix_type full
_refine_ls_number_parameters 379
_refine_ls_number_reflns 6912
_refine_ls_number_restraints 0
_refine_ls_restrained_S_all 1.002
_refine_ls_R_factor_all 0.1637
_refine_ls_R_factor_gt 0.0804
_refine_ls_shift/su_max 0.000
_refine_ls_shift/su_mean 0.000
_refine_ls_structure_factor_coef Fsqd
_refine_ls_weighting_details 'calc w=1/[\s^2^(Fo^2^)+(0.1333P)^2^+0.0000P] where P=(Fo^2^+2Fc^2^)/3'
_refine_ls_weighting_scheme calc
_refine_ls_wR_factor_gt 0.2197
_refine_ls_wR_factor_ref 0.2650
_reflns_number_gt 3247
_reflns_number_total 6912
_reflns_threshold_expression >2sigma(I)
_cod_data_source_file b922188c.txt
_cod_data_source_block 1
_cod_depositor_comments
;
The following automatic conversions were performed:

'_chemical_melting_point' value 'not measured' was changed to '?' -
the value is undefined or not given.

'_symmetry_cell_setting' value
'Triclinic' changed to 'triclinic' according to
/home/saulius/struct/CIF-dictionaries/cif_core.dic dictionary named
'cif_core.dic' version 2.4.2 from 2011-04-26.

Automatic conversion script
Id: cif_fix_values 1891 2012-01-12 08:04:46Z andrius 

The following automatic conversions were performed:

'_exptl_crystal_density_meas' value 'none' was changed to '?' - the
value is perceived as not measured.

Automatic conversion script
Id: cif_fix_values 3008 2015-01-20 13:52:24Z robertas 
;
_cod_original_cell_volume 1470.4(12)
_cod_original_sg_symbol_H-M P-1
_cod_database_code 7212213

loop_
_symmetry_equiv_pos_as_xyz
'x, y, z'
'-x, -y, -z'

loop_
_atom_site_label
_atom_site_type_symbol
_atom_site_fract_x
_atom_site_fract_y
_atom_site_fract_z
_atom_site_U_iso_or_equiv
_atom_site_adp_type
_atom_site_occupancy
_atom_site_symmetry_multiplicity
_atom_site_calc_flag
_atom_site_refinement_flags
C1 C 0.9820(5) -0.1650(3) 0.4025(2) 0.0308(9) Uani 1 1 d .
C2 C 0.8503(5) -0.2026(3) 0.3573(2) 0.0300(8) Uani 1 1 d .
C3 C 0.7106(5) -0.1311(3) 0.3183(2) 0.0313(9) Uani 1 1 d .
H3A H 0.6245 -0.1559 0.2872 0.038 Uiso 1 1 calc R
C4 C 0.6951(5) -0.0238(3) 0.3241(2) 0.0312(9) Uani 1 1 d .
C5 C 0.5452(5) 0.0504(3) 0.2821(2) 0.0308(9) Uani 1 1 d .
C6 C 0.3687(5) 0.0150(3) 0.2787(3) 0.0346(9) Uani 1 1 d .
H6A H 0.3429 -0.0569 0.3031 0.042 Uiso 1 1 calc R
C7 C 0.2306(5) 0.0852(3) 0.2395(3) 0.0355(9) Uani 1 1 d .
H7A H 0.1137 0.0592 0.2368 0.043 Uiso 1 1 calc R
C8 C 0.2611(5) 0.1930(3) 0.2043(2) 0.0295(8) Uani 1 1 d .
C9 C 0.4400(5) 0.2302(3) 0.2061(2) 0.0281(8) Uani 1 1 d .
C10 C 0.5789(5) 0.1586(3) 0.2445(2) 0.0300(8) Uani 1 1 d .
H10A H 0.6974 0.1834 0.2452 0.036 Uiso 1 1 calc R
C11 C 0.8275(5) 0.0115(3) 0.3703(3) 0.0369(9) Uani 1 1 d .
H11A H 0.8211 0.0826 0.3754 0.044 Uiso 1 1 calc R
C12 C 0.9680(5) -0.0580(3) 0.4087(2) 0.0345(9) Uani 1 1 d .
H12A H 1.0548 -0.0328 0.4393 0.041 Uiso 1 1 calc R
C13 C 1.1439(5) -0.2327(3) 0.4443(3) 0.0345(9) Uani 1 1 d .
C14 C 0.8461(5) -0.3186(3) 0.3540(2) 0.0304(8) Uani 1 1 d .
C15 C 0.1022(5) 0.2693(4) 0.1708(3) 0.0364(9) Uani 1 1 d .
C16 C 0.4880(5) 0.3463(3) 0.1686(2) 0.0313(9) Uani 1 1 d .
C17 C 0.2275(5) 0.2827(4) 0.3952(3) 0.0389(10) Uani 1 1 d .
H17A H 0.2293 0.2937 0.3346 0.047 Uiso 1 1 calc R
H17B H 0.1392 0.2277 0.4186 0.047 Uiso 1 1 calc R
C18 C 0.4158(5) 0.2440(3) 0.4284(3) 0.0377(10) Uani 1 1 d .
H18A H 0.4112 0.2250 0.4894 0.045 Uiso 1 1 calc R
H18B H 0.4547 0.1799 0.4097 0.045 Uiso 1 1 calc R
C19 C 0.4914(6) 0.4302(4) 0.4212(3) 0.0416(10) Uani 1 1 d .
H19A H 0.5810 0.4850 0.3996 0.050 Uiso 1 1 calc R
H19B H 0.4870 0.4174 0.4819 0.050 Uiso 1 1 calc R
C20 C 0.3049(6) 0.4711(3) 0.3870(3) 0.0426(10) Uani 1 1 d .
H20A H 0.2673 0.5356 0.4054 0.051 Uiso 1 1 calc R
H20B H 0.3107 0.4898 0.3260 0.051 Uiso 1 1 calc R
C21 C 0.5979(7) -0.0169(4) 0.0770(3) 0.0558(13) Uani 1 1 d .
H21A H 0.6344 0.0092 0.1248 0.067 Uiso 1 1 calc R
H21B H 0.6519 -0.0892 0.0828 0.067 Uiso 1 1 calc R
C22 C 0.6668(6) 0.0554(4) -0.0015(3) 0.0420(10) Uani 1 1 d .
H22A H 0.8004 0.0555 -0.0008 0.050 Uiso 1 1 calc R
H22B H 0.6201 0.1288 -0.0049 0.050 Uiso 1 1 calc R
C23 C 0.8421(5) 0.4555(3) 0.0479(2) 0.0310(9) Uani 1 1 d .
H23A H 0.7096 0.4543 0.0574 0.037 Uiso 1 1 calc R
H23B H 0.8985 0.4000 0.0924 0.037 Uiso 1 1 calc R
C24 C 0.8870(6) 0.4306(4) -0.0343(3) 0.0520(12) Uani 1 1 d .
H24A H 0.8202 0.4811 -0.0785 0.062 Uiso 1 1 calc R
H24B H 0.8500 0.3580 -0.0332 0.062 Uiso 1 1 calc R
N1 N 0.5501(4) 0.3300(3) 0.3981(2) 0.0349(8) Uani 1 1 d .
H1A H 0.6610 0.3072 0.4203 0.042 Uiso 1 1 calc R
H1B H 0.5622 0.3429 0.3418 0.042 Uiso 1 1 calc R
N2 N 0.1686(4) 0.3857(3) 0.4173(2) 0.0377(8) Uani 1 1 d .
H2A H 0.0585 0.4088 0.3943 0.045 Uiso 1 1 calc R
H2B H 0.1550 0.3737 0.4735 0.045 Uiso 1 1 calc R
O1 O 0.8084(4) -0.3390(2) 0.28523(18) 0.0472(8) Uani 1 1 d .
O2 O 0.8752(4) -0.3899(2) 0.41937(18) 0.0473(8) Uani 1 1 d .
O3 O 1.2575(4) -0.2719(3) 0.4013(2) 0.0527(8) Uani 1 1 d .
O4 O 1.1556(4) -0.2392(3) 0.52161(18) 0.0470(8) Uani 1 1 d .
O5 O -0.0157(4) 0.2395(3) 0.1282(2) 0.0557(9) Uani 1 1 d .
O6 O 0.0953(4) 0.3586(3) 0.1882(2) 0.0503(8) Uani 1 1 d .
O7 O 0.4808(4) 0.3825(2) 0.09055(16) 0.0371(7) Uani 1 1 d .
O8 O 0.5408(4) 0.3985(2) 0.21808(18) 0.0483(8) Uani 1 1 d .
O9 O 0.8861(4) 0.4405(2) 0.30822(18) 0.0447(7) Uani 1 1 d .
O10 O 0.5439(4) 0.6161(2) 0.18228(19) 0.0500(8) Uani 1 1 d .
O11 O 0.2947(5) 0.7649(3) 0.2307(2) 0.0662(10) Uani 1 1 d .
O12 O 0.0189(5) 0.1098(3) 0.0196(2) 0.0670(10) Uani 1 1 d .
O13 O 0.4931(6) 0.2535(3) 0.9802(2) 0.0698(11) Uani 1 1 d .
O14 O -0.0265(7) 0.7774(4) 0.1417(3) 0.1058(16) Uani 1 1 d .
N4 N 0.6091(7) 0.0207(5) -0.0763(3) 0.0872(16) Uani 1 1 d .
H4A H 0.6596 -0.0452 -0.0755 0.105 Uiso 1 1 calc R
H4B H 0.6493 0.0674 -0.1232 0.105 Uiso 1 1 calc R
N3 N 0.9065(6) 0.5607(4) 0.0519(3) 0.0796(15) Uani 1 1 d .
H3B H 0.8806 0.5715 0.1032 0.096 Uiso 1 1 calc R
H3C H 0.8460 0.6129 0.0140 0.096 Uiso 1 1 calc R
H121 H 0.0410 0.1602 -0.0360 0.096 Uiso 1 1 d R
H122 H 0.0025 0.1758 0.0525 0.096 Uiso 1 1 d R
H111 H 0.2612 0.7435 0.2904 0.096 Uiso 1 1 d R
H112 H 0.3678 0.6990 0.2245 0.096 Uiso 1 1 d R
H91 H 0.9297 0.4358 0.2571 0.096 Uiso 1 1 d R
H92 H 0.8635 0.5103 0.2955 0.096 Uiso 1 1 d R
H141 H -0.0021 0.8248 0.1552 0.096 Uiso 1 1 d R
H142 H 0.0508 0.7273 0.1527 0.096 Uiso 1 1 d R
H101 H 0.5498 0.5457 0.1919 0.096 Uiso 1 1 d R
H102 H 0.6318 0.6325 0.2225 0.096 Uiso 1 1 d R
H131 H 0.4814 0.3031 0.9252 0.096 Uiso 1 1 d R
H132 H 0.4750 0.3034 1.0216 0.096 Uiso 1 1 d R

loop_
_atom_site_aniso_label
_atom_site_aniso_U_11
_atom_site_aniso_U_22
_atom_site_aniso_U_33
_atom_site_aniso_U_23
_atom_site_aniso_U_13
_atom_site_aniso_U_12
C1 0.032(2) 0.029(2) 0.029(2) -0.0030(17) -0.0012(15) 0.0010(16)
C2 0.033(2) 0.030(2) 0.0259(19) -0.0055(16) -0.0050(15) 0.0030(16)
C3 0.035(2) 0.029(2) 0.031(2) -0.0070(17) -0.0081(16) 0.0005(16)
C4 0.032(2) 0.032(2) 0.029(2) -0.0054(17) -0.0044(16) 0.0020(17)
C5 0.034(2) 0.029(2) 0.032(2) -0.0109(17) -0.0022(16) 0.0023(16)
C6 0.035(2) 0.024(2) 0.043(2) -0.0025(18) 0.0008(17) -0.0034(16)
C7 0.0280(19) 0.036(2) 0.041(2) -0.0063(19) -0.0020(17) -0.0035(17)
C8 0.0298(19) 0.031(2) 0.0267(19) -0.0046(16) -0.0023(15) 0.0007(16)
C9 0.031(2) 0.026(2) 0.0273(19) -0.0068(16) 0.0016(15) -0.0012(15)
C10 0.0262(18) 0.030(2) 0.034(2) -0.0086(17) -0.0031(15) -0.0025(16)
C11 0.042(2) 0.030(2) 0.041(2) -0.0117(18) -0.0098(18) 0.0007(18)
C12 0.032(2) 0.038(2) 0.035(2) -0.0115(18) -0.0086(16) 0.0003(17)
C13 0.030(2) 0.034(2) 0.039(2) -0.0057(19) -0.0044(17) -0.0010(17)
C14 0.034(2) 0.030(2) 0.029(2) -0.0082(17) -0.0052(16) -0.0001(16)
C15 0.033(2) 0.038(3) 0.033(2) 0.0008(19) 0.0000(17) 0.0042(18)
C16 0.0291(19) 0.031(2) 0.032(2) -0.0046(17) -0.0011(16) -0.0009(16)
C17 0.034(2) 0.047(3) 0.043(2) -0.023(2) 0.0004(18) -0.0060(19)
C18 0.039(2) 0.037(2) 0.037(2) -0.0079(19) -0.0002(18) 0.0013(18)
C19 0.038(2) 0.042(3) 0.050(3) -0.018(2) -0.0016(19) -0.0053(19)
C20 0.041(2) 0.031(2) 0.052(3) -0.006(2) 0.005(2) 0.0013(19)
C21 0.064(3) 0.060(3) 0.044(3) -0.013(2) -0.007(2) -0.003(3)
C22 0.043(2) 0.044(3) 0.039(2) -0.010(2) 0.0009(19) -0.004(2)
C23 0.0196(17) 0.025(2) 0.038(2) 0.0117(17) 0.0058(15) 0.0017(15)
C24 0.034(2) 0.046(3) 0.068(3) 0.002(2) -0.004(2) -0.002(2)
N1 0.0282(16) 0.041(2) 0.0358(18) -0.0095(16) -0.0051(14) 0.0028(15)
N2 0.0311(17) 0.049(2) 0.0326(18) -0.0088(16) -0.0052(14) 0.0017(16)
O1 0.069(2) 0.0342(17) 0.0406(17) -0.0121(14) -0.0171(15) 0.0039(15)
O2 0.075(2) 0.0278(17) 0.0379(17) -0.0060(14) -0.0059(15) 0.0005(15)
O3 0.0475(18) 0.061(2) 0.0509(19) -0.0201(17) -0.0042(15) 0.0196(16)
O4 0.0374(16) 0.065(2) 0.0364(17) -0.0105(15) -0.0096(13) 0.0128(15)
O5 0.0462(18) 0.059(2) 0.062(2) -0.0130(17) -0.0233(16) 0.0062(16)
O6 0.0505(19) 0.0377(19) 0.059(2) -0.0072(16) -0.0001(15) 0.0123(14)
O7 0.0452(17) 0.0340(16) 0.0298(15) -0.0035(12) 0.0014(12) -0.0032(13)
O8 0.070(2) 0.0358(17) 0.0418(17) -0.0113(14) -0.0124(15) -0.0150(15)
O9 0.0482(17) 0.0436(18) 0.0438(17) -0.0144(14) -0.0107(13) 0.0091(14)
O10 0.063(2) 0.0365(18) 0.0513(19) -0.0101(15) -0.0116(15) -0.0029(15)
O11 0.076(2) 0.065(2) 0.056(2) -0.0136(18) 0.0045(18) 0.0103(19)
O12 0.066(2) 0.058(2) 0.080(3) -0.023(2) -0.0110(19) -0.0014(18)
O13 0.109(3) 0.051(2) 0.050(2) -0.0145(17) -0.012(2) 0.008(2)
O14 0.099(3) 0.144(5) 0.068(3) -0.009(3) -0.011(2) -0.021(3)
N4 0.085(4) 0.108(4) 0.065(3) -0.014(3) 0.007(3) -0.006(3)
N3 0.057(3) 0.096(4) 0.080(3) -0.014(3) 0.003(2) 0.019(3)

loop_
_atom_type_symbol
_atom_type_description
_atom_type_scat_dispersion_real
_atom_type_scat_dispersion_imag
_atom_type_scat_source
C C 0.0033 0.0016 'International Tables Vol C Tables 4.2.6.8 and 6.1.1.4'
H H 0.0000 0.0000 'International Tables Vol C Tables 4.2.6.8 and 6.1.1.4'
N N 0.0061 0.0033 'International Tables Vol C Tables 4.2.6.8 and 6.1.1.4'
O O 0.0106 0.0060 'International Tables Vol C Tables 4.2.6.8 and 6.1.1.4'

loop_
_geom_angle_atom_site_label_1
_geom_angle_atom_site_label_2
_geom_angle_atom_site_label_3
_geom_angle
_geom_angle_site_symmetry_1
_geom_angle_site_symmetry_3
C12 C1 C2 119.1(3) . .
C12 C1 C13 116.9(3) . .
C2 C1 C13 124.0(4) . .
C3 C2 C1 118.9(4) . .
C3 C2 C14 118.6(3) . .
C1 C2 C14 122.3(3) . .
C4 C3 C2 122.5(3) . .
C4 C3 H3A 118.8 . .
C2 C3 H3A 118.8 . .
C3 C4 C11 117.4(3) . .
C3 C4 C5 121.4(3) . .
C11 C4 C5 121.2(4) . .
C6 C5 C10 118.1(4) . .
C6 C5 C4 121.4(3) . .
C10 C5 C4 120.5(3) . .
C7 C6 C5 120.6(4) . .
C7 C6 H6A 119.7 . .
C5 C6 H6A 119.7 . .
C8 C7 C6 121.7(4) . .
C8 C7 H7A 119.1 . .
C6 C7 H7A 119.1 . .
C7 C8 C9 118.5(3) . .
C7 C8 C15 119.9(3) . .
C9 C8 C15 121.4(3) . .
C10 C9 C8 119.4(3) . .
C10 C9 C16 118.0(3) . .
C8 C9 C16 122.6(3) . .
C9 C10 C5 121.6(3) . .
C9 C10 H10A 119.2 . .
C5 C10 H10A 119.2 . .
C12 C11 C4 120.8(4) . .
C12 C11 H11A 119.6 . .
C4 C11 H11A 119.6 . .
C11 C12 C1 121.2(4) . .
C11 C12 H12A 119.4 . .
C1 C12 H12A 119.4 . .
O3 C13 O4 125.4(4) . .
O3 C13 C1 119.6(4) . .
O4 C13 C1 114.9(4) . .
O2 C14 O1 123.2(4) . .
O2 C14 C2 118.7(3) . .
O1 C14 C2 118.0(3) . .
O6 C15 O5 123.6(4) . .
O6 C15 C8 117.4(4) . .
O5 C15 C8 118.9(4) . .
O8 C16 O7 124.3(4) . .
O8 C16 C9 116.7(3) . .
O7 C16 C9 118.9(3) . .
N2 C17 C18 111.3(3) . .
N2 C17 H17A 109.4 . .
C18 C17 H17A 109.4 . .
N2 C17 H17B 109.4 . .
C18 C17 H17B 109.4 . .
H17A C17 H17B 108.0 . .
N1 C18 C17 110.1(3) . .
N1 C18 H18A 109.6 . .
C17 C18 H18A 109.6 . .
N1 C18 H18B 109.6 . .
C17 C18 H18B 109.6 . .
H18A C18 H18B 108.1 . .
N1 C19 C20 111.7(3) . .
N1 C19 H19A 109.3 . .
C20 C19 H19A 109.3 . .
N1 C19 H19B 109.3 . .
C20 C19 H19B 109.3 . .
H19A C19 H19B 107.9 . .
N2 C20 C19 109.4(3) . .
N2 C20 H20A 109.8 . .
C19 C20 H20A 109.8 . .
N2 C20 H20B 109.8 . .
C19 C20 H20B 109.8 . .
H20A C20 H20B 108.2 . .
C22 C21 N4 110.3(4) . 2_655
C22 C21 H21A 109.6 . .
N4 C21 H21A 109.6 2_655 .
C22 C21 H21B 109.6 . .
N4 C21 H21B 109.6 2_655 .
H21A C21 H21B 108.1 . .
C21 C22 N4 111.5(4) . .
C21 C22 H22A 109.3 . .
N4 C22 H22A 109.3 . .
C21 C22 H22B 109.3 . .
N4 C22 H22B 109.3 . .
H22A C22 H22B 108.0 . .
N3 C23 C24 112.1(3) . .
N3 C23 H23A 109.2 . .
C24 C23 H23A 109.2 . .
N3 C23 H23B 109.2 . .
C24 C23 H23B 109.2 . .
H23A C23 H23B 107.9 . .
C23 C24 N3 109.4(4) . 2_765
C23 C24 H24A 109.8 . .
N3 C24 H24A 109.8 2_765 .
C23 C24 H24B 109.8 . .
N3 C24 H24B 109.8 2_765 .
H24A C24 H24B 108.2 . .
C19 N1 C18 111.4(3) . .
C19 N1 H1A 109.4 . .
C18 N1 H1A 109.4 . .
C19 N1 H1B 109.4 . .
C18 N1 H1B 109.4 . .
H1A N1 H1B 108.0 . .
C20 N2 C17 111.5(3) . .
C20 N2 H2A 109.3 . .
C17 N2 H2A 109.3 . .
C20 N2 H2B 109.3 . .
C17 N2 H2B 109.3 . .
H2A N2 H2B 108.0 . .
H91 O9 H92 97.0 . .
H101 O10 H102 104.2 . .
H111 O11 H112 100.4 . .
H121 O12 H122 93.5 . .
H131 O13 H132 103.8 . .
H141 O14 H142 113.8 . .
C22 N4 C21 110.1(4) . 2_655
C22 N4 H4A 109.6 . .
C21 N4 H4A 109.6 2_655 .
C22 N4 H4B 109.6 . .
C21 N4 H4B 109.6 2_655 .
H4A N4 H4B 108.2 . .
C23 N3 C24 111.8(4) . 2_765
C23 N3 H3B 109.3 . .
C24 N3 H3B 109.3 2_765 .
C23 N3 H3C 109.3 . .
C24 N3 H3C 109.3 2_765 .
H3B N3 H3C 107.9 . .

loop_
_geom_bond_atom_site_label_1
_geom_bond_atom_site_label_2
_geom_bond_distance
_geom_bond_site_symmetry_2
C1 C12 1.390(5) .
C1 C2 1.395(5) .
C1 C13 1.506(5) .
C2 C3 1.394(5) .
C2 C14 1.494(5) .
C3 C4 1.394(5) .
C3 H3A 0.9300 .
C4 C11 1.395(5) .
C4 C5 1.480(5) .
C5 C6 1.383(5) .
C5 C10 1.395(5) .
C6 C7 1.379(5) .
C6 H6A 0.9300 .
C7 C8 1.378(6) .
C7 H7A 0.9300 .
C8 C9 1.405(5) .
C8 C15 1.503(5) .
C9 C10 1.387(5) .
C9 C16 1.508(5) .
C10 H10A 0.9300 .
C11 C12 1.382(5) .
C11 H11A 0.9300 .
C12 H12A 0.9300 .
C13 O3 1.238(5) .
C13 O4 1.256(5) .
C14 O2 1.241(5) .
C14 O1 1.259(4) .
C15 O6 1.238(5) .
C15 O5 1.247(5) .
C16 O8 1.247(5) .
C16 O7 1.252(5) .
C17 N2 1.489(5) .
C17 C18 1.504(6) .
C17 H17A 0.9700 .
C17 H17B 0.9700 .
C18 N1 1.481(5) .
C18 H18A 0.9700 .
C18 H18B 0.9700 .
C19 N1 1.463(5) .
C19 C20 1.503(6) .
C19 H19A 0.9700 .
C19 H19B 0.9700 .
C20 N2 1.486(5) .
C20 H20A 0.9700 .
C20 H20B 0.9700 .
C21 C22 1.477(6) .
C21 N4 1.506(7) 2_655
C21 H21A 0.9700 .
C21 H21B 0.9700 .
C22 N4 1.478(6) .
C22 H22A 0.9700 .
C22 H22B 0.9700 .
C23 N3 1.454(6) .
C23 C24 1.485(6) .
C23 H23A 0.9700 .
C23 H23B 0.9700 .
C24 N3 1.523(6) 2_765
C24 H24A 0.9700 .
C24 H24B 0.9700 .
N1 H1A 0.9000 .
N1 H1B 0.9000 .
N2 H2A 0.9000 .
N2 H2B 0.9000 .
O9 H91 0.9027 .
O9 H92 0.8719 .
O10 H101 0.8713 .
O10 H102 0.9949 .
O11 H111 0.9775 .
O11 H112 0.9997 .
O12 H121 0.9917 .
O12 H122 1.1063 .
O13 H131 0.9692 .
O13 H132 1.0409 .
O14 H141 0.7233 .
O14 H142 0.8214 .
N4 C21 1.506(7) 2_655
N4 H4A 0.9000 .
N4 H4B 0.9000 .
N3 C24 1.523(6) 2_765
N3 H3B 0.9000 .
N3 H3C 0.9000 .
